data_4117459
loop_
_publ_author_name
'Joel F. Hooper'
'Adrian B. Chaplin'
'Carlos Gonz\'alez-Rodr\'iguez'
'Amber L. Thompson'
'Andrew S. Weller'
'Michael C. Willis'

_publ_contact_author 'Michael C. Willis & Andrew S. Weller'
_publ_contact_author_email 'michael.willis@chem.ox.ac.uk & andrew.weller@chem.ox.ac.uk'
_publ_section_title
;
 Aryl Methyl Sulfides as Substrates for Rhodium-Catalyzed Alkyne
 Carbothiolation: Arene Functionalization with Activating Group Recycling
;
_journal_name_full 'Journal of the American Chemical Society'
_journal_page_first 2906
_journal_page_last 2909
_journal_paper_doi 10.1021/ja2108992
_journal_volume 134
_journal_year 2012
_chemical_formula_moiety 'C26 H22 F6 N2 O2 S2'
_chemical_formula_sum 'C26 H22 F6 N2 O2 S2'
_chemical_formula_weight 572.58
_space_group_IT_number 14
_symmetry_cell_setting monoclinic
_symmetry_space_group_name_Hall '-P 2ybc'
_symmetry_space_group_name_H-M 'P 1 21/c 1'
_atom_sites_solution_hydrogens geom
_atom_sites_solution_primary direct
_atom_sites_solution_secondary difmap
_audit_creation_method SHELXL-97
_cell_angle_alpha 90.00
_cell_angle_beta 107.6610(4)
_cell_angle_gamma 90.00
_cell_formula_units_Z 8
_cell_length_a 16.0293(1)
_cell_length_b 16.6720(4)
_cell_length_c 23.1824(2)
_cell_measurement_reflns_used 13750
_cell_measurement_temperature 150(2)
_cell_measurement_theta_max 27.485
_cell_measurement_theta_min 5.097
_cell_volume 5903.28(16)
_computing_cell_refinement 'Denzo/Scalepack (Otwinowski & Minor 1997)'
_computing_data_collection 'Collect (Nonius BV, 1997-2000)'
_computing_data_reduction 'Denzo/Scalepack (Otwinowski & Minor 1997)'
_computing_molecular_graphics 'ORTEP3 (Farrugia, 1997)'
_computing_publication_material 'Bruker SHELXTL'
_computing_structure_refinement 'SHELXL-97 (Sheldrick, 2008)'
_computing_structure_solution 'SIR2004 (Burla et al., 2005)'
_diffrn_ambient_temperature 150(2)
_diffrn_detector_area_resol_mean 9
_diffrn_measured_fraction_theta_full 0.992
_diffrn_measured_fraction_theta_max 0.992
_diffrn_measurement_device '95mm CCD camera on \k-goniostat'
_diffrn_measurement_device_type KappaCCD
_diffrn_measurement_method CCD
_diffrn_radiation_monochromator 'horizonally mounted graphite crystal'
_diffrn_radiation_source 'fine-focus sealed tube'
_diffrn_radiation_type MoK\a
_diffrn_radiation_wavelength 0.71073
_diffrn_reflns_av_R_equivalents 0.0215
_diffrn_reflns_av_sigmaI/netI 0.0343
_diffrn_reflns_limit_h_max 20
_diffrn_reflns_limit_h_min -20
_diffrn_reflns_limit_k_max 20
_diffrn_reflns_limit_k_min -20
_diffrn_reflns_limit_l_max 28
_diffrn_reflns_limit_l_min -28
_diffrn_reflns_number 23119
_diffrn_reflns_theta_full 26.37
_diffrn_reflns_theta_max 26.37
_diffrn_reflns_theta_min 5.17
_exptl_absorpt_coefficient_mu 0.243
_exptl_absorpt_correction_T_max 1.0
_exptl_absorpt_correction_T_min 0.924
_exptl_absorpt_correction_type multi-scan
_exptl_absorpt_process_details 'Denzo/Scalepack (Otwinowski & Minor 1997)'
_exptl_crystal_colour colourless
_exptl_crystal_density_diffrn 1.288
_exptl_crystal_description block
_exptl_crystal_F_000 2352
_exptl_crystal_size_max 0.30
_exptl_crystal_size_mid 0.22
_exptl_crystal_size_min 0.08
_platon_squeeze_details
; 
.
;
_refine_diff_density_max 0.590
_refine_diff_density_min -0.594
_refine_diff_density_rms 0.056
_refine_ls_extinction_method none
_refine_ls_goodness_of_fit_ref 1.068
_refine_ls_hydrogen_treatment constr
_refine_ls_matrix_type full
_refine_ls_number_parameters 775
_refine_ls_number_reflns 11969
_refine_ls_number_restraints 363
_refine_ls_restrained_S_all 1.247
_refine_ls_R_factor_all 0.0637
_refine_ls_R_factor_gt 0.0487
_refine_ls_shift/su_max 0.001
_refine_ls_shift/su_mean 0.000
_refine_ls_structure_factor_coef Fsqd
_refine_ls_weighting_details 'calc w=1/[\s^2^(Fo^2^)+(0.0888P)^2^+1.6929P] where P=(Fo^2^+2Fc^2^)/3'
_refine_ls_weighting_scheme calc
_refine_ls_wR_factor_gt 0.1409
_refine_ls_wR_factor_ref 0.1494
_reflns_number_gt 9241
_reflns_number_total 11969
_reflns_threshold_expression >2sigma(I)
_cod_data_source_file ja2108992_si_002_1.cif
_cod_data_source_block 10
_cod_original_cell_volume 5903.28(15)
_cod_database_code 4117459

loop_
_symmetry_equiv_pos_as_xyz
'x, y, z'
'-x, y+1/2, -z+1/2'
'-x, -y, -z'
'x, -y-1/2, z-1/2'

loop_
_atom_site_label
_atom_site_type_symbol
_atom_site_fract_x
_atom_site_fract_y
_atom_site_fract_z
_atom_site_U_iso_or_equiv
_atom_site_adp_type
_atom_site_occupancy
_atom_site_symmetry_multiplicity
_atom_site_calc_flag
_atom_site_refinement_flags
_atom_site_disorder_assembly
_atom_site_disorder_group
S1 S 0.69521(4) 0.84895(4) 0.81879(3) 0.03347(16) Uani 1 1 d . . .
S2 S 0.62522(4) 0.63928(4) 0.66133(3) 0.03151(16) Uani 1 1 d . . .
O1 O 0.55968(12) 0.69595(10) 0.66544(8) 0.0382(4) Uani 1 1 d . . .
O2 O 0.68939(13) 0.66157(11) 0.63320(9) 0.0433(5) Uani 1 1 d . . .
N1 N 0.74390(13) 0.56507(12) 0.74530(10) 0.0340(5) Uani 1 1 d . . .
N2 N 0.67429(14) 0.61842(13) 0.73209(9) 0.0357(5) Uani 1 1 d . . .
H2 H 0.6571 0.6403 0.7611 0.043 Uiso 1 1 calc R . .
C1 C 0.75997(15) 0.58826(15) 0.85330(11) 0.0312(5) Uani 1 1 d . . .
C2 C 0.76889(15) 0.67174(15) 0.86346(10) 0.0295(5) Uani 1 1 d . . .
C3 C 0.74824(16) 0.70382(16) 0.91275(11) 0.0341(5) Uani 1 1 d . . .
H3 H 0.7537 0.7599 0.9200 0.041 Uiso 1 1 calc R . .
C4 C 0.71978(17) 0.65513(18) 0.95163(12) 0.0410(6) Uani 1 1 d . . .
H4 H 0.7052 0.6781 0.9848 0.049 Uiso 1 1 calc R . .
C5 C 0.71269(18) 0.57370(18) 0.94214(12) 0.0428(7) Uani 1 1 d . . .
H5 H 0.6944 0.5403 0.9693 0.051 Uiso 1 1 calc R . .
C6 C 0.73220(17) 0.54024(17) 0.89298(12) 0.0395(6) Uani 1 1 d . . .
H6 H 0.7265 0.4840 0.8864 0.047 Uiso 1 1 calc R . .
C7 C 0.78240(16) 0.55081(15) 0.80145(12) 0.0342(5) Uani 1 1 d . . .
C8 C 0.8553(2) 0.4905(2) 0.81569(15) 0.0533(8) Uani 1 1 d . . .
H8A H 0.8657 0.4731 0.7781 0.080 Uiso 1 1 calc R . .
H8B H 0.8390 0.4440 0.8359 0.080 Uiso 1 1 calc R . .
H8C H 0.9087 0.5148 0.8424 0.080 Uiso 1 1 calc R . .
C9 C 0.80617(15) 0.72190(15) 0.82504(11) 0.0311(5) Uani 1 1 d . . .
H9 H 0.8534 0.6990 0.8140 0.037 Uiso 1 1 calc R . .
C10 C 0.78174(15) 0.79575(15) 0.80383(11) 0.0295(5) Uani 1 1 d . . .
C11 C 0.63588(19) 0.88452(17) 0.74388(13) 0.0426(6) Uani 1 1 d . . .
H11A H 0.6746 0.9178 0.7283 0.064 Uiso 1 1 calc R . .
H11B H 0.5855 0.9164 0.7459 0.064 Uiso 1 1 calc R . .
H11C H 0.6155 0.8386 0.7169 0.064 Uiso 1 1 calc R . .
C12 C 0.83077(15) 0.83893(15) 0.76795(11) 0.0309(5) Uani 1 1 d . . .
C13 C 0.85398(16) 0.79928(16) 0.72180(12) 0.0353(6) Uani 1 1 d . . .
H13 H 0.8357 0.7455 0.7116 0.042 Uiso 1 1 calc R . .
C14 C 0.90370(17) 0.83886(17) 0.69118(12) 0.0399(6) Uani 1 1 d D A .
C15 C 0.92945(18) 0.91803(18) 0.70461(13) 0.0435(6) Uani 1 1 d . . .
H15 H 0.9632 0.9449 0.6832 0.052 Uiso 1 1 calc R . .
C16 C 0.90517(17) 0.95735(16) 0.74985(13) 0.0400(6) Uani 1 1 d D B .
C17 C 0.85561(16) 0.91847(15) 0.78097(12) 0.0343(5) Uani 1 1 d . . .
H17 H 0.8385 0.9463 0.8113 0.041 Uiso 1 1 calc R . .
C18 C 0.9283(2) 0.7972(2) 0.64152(15) 0.0549(8) Uani 1 1 d D . .
F1 F 0.9313(3) 0.71781(16) 0.64798(16) 0.0947(12) Uani 0.818(5) 1 d PDU A 1
F2 F 0.8739(2) 0.8113(3) 0.58794(11) 0.0952(13) Uani 0.818(5) 1 d PDU A 1
F3 F 1.00661(18) 0.8173(3) 0.63966(16) 0.0916(12) Uani 0.818(5) 1 d PDU A 1
F101 F 0.9361(12) 0.8502(6) 0.5998(5) 0.096(4) Uani 0.182(5) 1 d PDU A 2
F102 F 1.0021(7) 0.7600(10) 0.6582(6) 0.101(4) Uani 0.182(5) 1 d PDU A 2
F103 F 0.8687(8) 0.7463(8) 0.6113(6) 0.084(4) Uani 0.182(5) 1 d PDU A 2
C19 C 0.9324(2) 1.04228(19) 0.76604(15) 0.0584(9) Uani 1 1 d D . .
F4 F 0.9461(4) 1.0796(4) 0.7176(3) 0.0755(19) Uani 0.50 1 d PDU B 1
F5 F 0.8764(4) 1.0859(3) 0.7822(3) 0.0730(18) Uani 0.50 1 d PDU B 1
F6 F 1.0083(4) 1.0449(4) 0.8094(3) 0.105(2) Uani 0.50 1 d PDU B 1
F104 F 0.9740(4) 1.0510(4) 0.8253(2) 0.090(2) Uani 0.50 1 d PDU B 2
F105 F 0.9830(4) 1.0743(4) 0.7379(3) 0.0745(19) Uani 0.50 1 d PDU B 2
F106 F 0.8605(4) 1.0891(4) 0.7555(3) 0.085(2) Uani 0.50 1 d PDU B 2
C20 C 0.57229(16) 0.55191(14) 0.62580(10) 0.0299(5) Uani 1 1 d . . .
C21 C 0.49081(16) 0.53313(15) 0.63033(11) 0.0315(5) Uani 1 1 d . . .
H21 H 0.4633 0.5673 0.6519 0.038 Uiso 1 1 calc R . .
C22 C 0.44940(16) 0.46387(15) 0.60299(11) 0.0339(5) Uani 1 1 d . . .
H22 H 0.3936 0.4504 0.6066 0.041 Uiso 1 1 calc R . .
C23 C 0.48779(18) 0.41367(16) 0.57033(11) 0.0367(6) Uani 1 1 d . . .
C24 C 0.56956(19) 0.43463(18) 0.56611(13) 0.0447(7) Uani 1 1 d . . .
H24 H 0.5966 0.4013 0.5437 0.054 Uiso 1 1 calc R . .
C25 C 0.61231(18) 0.50249(17) 0.59359(12) 0.0402(6) Uani 1 1 d . . .
H25 H 0.6686 0.5155 0.5906 0.048 Uiso 1 1 calc R . .
C26 C 0.4412(2) 0.33882(19) 0.54090(15) 0.0518(7) Uani 1 1 d . . .
H26A H 0.3942 0.3533 0.5043 0.078 Uiso 1 1 calc R . .
H26B H 0.4163 0.3111 0.5692 0.078 Uiso 1 1 calc R . .
H26C H 0.4829 0.3033 0.5301 0.078 Uiso 1 1 calc R . .
S11 S 0.25914(4) 0.56554(4) 0.60921(3) 0.03492(17) Uani 1 1 d . . .
S12 S 0.40571(4) 0.82207(4) 0.55508(3) 0.03484(17) Uani 1 1 d . . .
O11 O 0.41552(13) 0.74912(12) 0.52526(8) 0.0460(5) Uani 1 1 d . . .
O12 O 0.33298(13) 0.87396(13) 0.52981(8) 0.0456(5) Uani 1 1 d . . .
N11 N 0.39030(13) 0.85357(12) 0.65945(9) 0.0296(4) Uani 1 1 d . . .
N12 N 0.39896(14) 0.79169(12) 0.62104(9) 0.0312(4) Uani 1 1 d . . .
H12 H 0.4007 0.7407 0.6313 0.037 Uiso 1 1 calc R . .
C101 C 0.41122(15) 0.75061(14) 0.73924(10) 0.0274(5) Uani 1 1 d . . .
C102 C 0.35016(15) 0.68921(14) 0.71719(10) 0.0272(5) Uani 1 1 d . . .
C103 C 0.36926(17) 0.61253(15) 0.74256(11) 0.0334(5) Uani 1 1 d . . .
H103 H 0.3281 0.5704 0.7288 0.040 Uiso 1 1 calc R . .
C104 C 0.44713(18) 0.59739(16) 0.78733(11) 0.0374(6) Uani 1 1 d . . .
H104 H 0.4598 0.5447 0.8032 0.045 Uiso 1 1 calc R . .
C105 C 0.50657(17) 0.65850(17) 0.80911(11) 0.0381(6) Uani 1 1 d . . .
H105 H 0.5599 0.6480 0.8400 0.046 Uiso 1 1 calc R . .
C106 C 0.48814(16) 0.73473(16) 0.78574(11) 0.0345(5) Uani 1 1 d . . .
H106 H 0.5283 0.7770 0.8015 0.041 Uiso 1 1 calc R . .
C107 C 0.39553(15) 0.83375(14) 0.71383(10) 0.0281(5) Uani 1 1 d . . .
C108 C 0.3865(2) 0.89984(16) 0.75489(12) 0.0427(6) Uani 1 1 d . . .
H10A H 0.3852 0.9515 0.7345 0.064 Uiso 1 1 calc R . .
H10B H 0.4363 0.8986 0.7920 0.064 Uiso 1 1 calc R . .
H10C H 0.3320 0.8928 0.7652 0.064 Uiso 1 1 calc R . .
C109 C 0.26705(15) 0.70737(14) 0.66984(10) 0.0286(5) Uani 1 1 d . . .
H109 H 0.2407 0.7573 0.6736 0.034 Uiso 1 1 calc R . .
C110 C 0.22424(14) 0.66243(14) 0.62233(10) 0.0265(5) Uani 1 1 d . . .
C111 C 0.2529(2) 0.5734(2) 0.53004(13) 0.0485(7) Uani 1 1 d . . .
H11D H 0.1923 0.5839 0.5058 0.073 Uiso 1 1 calc R . .
H11E H 0.2728 0.5231 0.5167 0.073 Uiso 1 1 calc R . .
H11F H 0.2904 0.6175 0.5248 0.073 Uiso 1 1 calc R . .
C112 C 0.14172(15) 0.69155(14) 0.57796(10) 0.0267(5) Uani 1 1 d . . .
C113 C 0.13552(15) 0.76879(14) 0.55448(11) 0.0304(5) Uani 1 1 d . . .
H113 H 0.1847 0.8037 0.5661 0.036 Uiso 1 1 calc R . .
C114 C 0.05717(16) 0.79485(14) 0.51393(11) 0.0340(5) Uani 1 1 d D C .
C115 C -0.01536(16) 0.74532(15) 0.49593(12) 0.0355(6) Uani 1 1 d . . .
H115 H -0.0688 0.7641 0.4687 0.043 Uiso 1 1 calc R . .
C116 C -0.00840(16) 0.66752(15) 0.51841(12) 0.0340(5) Uani 1 1 d . . .
C117 C 0.06960(15) 0.64068(14) 0.55916(11) 0.0299(5) Uani 1 1 d . . .
H117 H 0.0736 0.5874 0.5742 0.036 Uiso 1 1 calc R . .
C118 C 0.05056(19) 0.87878(18) 0.49069(14) 0.0545(8) Uani 1 1 d D . .
F11 F 0.0889(5) 0.9319(2) 0.5290(3) 0.097(2) Uani 0.548(8) 1 d PDU C 1
F12 F 0.0932(6) 0.8837(3) 0.4473(4) 0.114(2) Uani 0.548(8) 1 d PDU C 1
F13 F -0.0282(3) 0.9014(4) 0.4627(4) 0.094(2) Uani 0.548(8) 1 d PDU C 1
F111 F -0.0079(5) 0.8900(4) 0.4393(3) 0.084(2) Uani 0.452(8) 1 d PDU C 2
F112 F 0.0227(7) 0.9268(3) 0.5299(3) 0.107(2) Uani 0.452(8) 1 d PDU C 2
F113 F 0.1220(3) 0.9105(4) 0.4897(5) 0.092(3) Uani 0.452(8) 1 d PDU C 2
C119 C -0.08470(18) 0.61263(18) 0.49791(15) 0.0504(8) Uani 1 1 d . . .
F14 F -0.10692(18) 0.59872(18) 0.43938(11) 0.1060(10) Uani 1 1 d U . .
F15 F -0.15673(12) 0.64320(14) 0.50685(13) 0.0851(8) Uani 1 1 d U . .
F16 F -0.07182(12) 0.54204(12) 0.52453(12) 0.0843(8) Uani 1 1 d U . .
C120 C 0.50220(17) 0.87907(16) 0.56826(11) 0.0338(5) Uani 1 1 d . . .
C121 C 0.58099(18) 0.84083(16) 0.57453(11) 0.0368(6) Uani 1 1 d . . .
H121 H 0.5830 0.7842 0.5709 0.044 Uiso 1 1 calc R . .
C122 C 0.65736(18) 0.88590(18) 0.58617(11) 0.0401(6) Uani 1 1 d . . .
H122 H 0.7116 0.8595 0.5913 0.048 Uiso 1 1 calc R . .
C123 C 0.65546(19) 0.96925(17) 0.59047(11) 0.0407(6) Uani 1 1 d . . .
C124 C 0.5752(2) 1.00618(17) 0.58341(13) 0.0443(7) Uani 1 1 d . . .
H124 H 0.5727 1.0630 0.5857 0.053 Uiso 1 1 calc R . .
C125 C 0.49875(19) 0.96199(17) 0.57316(12) 0.0413(6) Uani 1 1 d . . .
H125 H 0.4447 0.9881 0.5695 0.050 Uiso 1 1 calc R . .
C126 C 0.7376(2) 1.0184(2) 0.60200(14) 0.0548(8) Uani 1 1 d . . .
H12A H 0.7853 0.9844 0.5978 0.082 Uiso 1 1 calc R . .
H12B H 0.7535 1.0406 0.6431 0.082 Uiso 1 1 calc R . .
H12C H 0.7275 1.0624 0.5726 0.082 Uiso 1 1 calc R . .

loop_
_atom_site_aniso_label
_atom_site_aniso_U_11
_atom_site_aniso_U_22
_atom_site_aniso_U_33
_atom_site_aniso_U_23
_atom_site_aniso_U_13
_atom_site_aniso_U_12
S1 0.0304(3) 0.0357(3) 0.0363(3) -0.0028(3) 0.0132(3) -0.0003(2)
S2 0.0331(3) 0.0282(3) 0.0312(3) 0.0015(2) 0.0066(2) 0.0023(2)
O1 0.0391(10) 0.0302(9) 0.0412(10) 0.0013(7) 0.0062(8) 0.0089(8)
O2 0.0461(11) 0.0398(10) 0.0470(11) 0.0040(8) 0.0187(9) -0.0063(9)
N1 0.0302(10) 0.0304(11) 0.0386(12) -0.0020(9) 0.0063(9) 0.0038(9)
N2 0.0334(11) 0.0398(12) 0.0294(11) -0.0043(9) 0.0025(8) 0.0107(9)
C1 0.0246(11) 0.0347(13) 0.0292(12) 0.0037(10) 0.0006(9) 0.0010(10)
C2 0.0229(11) 0.0332(13) 0.0283(12) 0.0008(10) 0.0018(9) -0.0030(9)
C3 0.0305(12) 0.0382(14) 0.0306(13) -0.0034(10) 0.0046(10) -0.0039(10)
C4 0.0367(14) 0.0575(17) 0.0260(12) 0.0009(12) 0.0053(10) -0.0028(12)
C5 0.0372(14) 0.0537(17) 0.0336(14) 0.0105(12) 0.0049(11) -0.0094(12)
C6 0.0341(13) 0.0368(14) 0.0401(14) 0.0074(11) -0.0001(11) -0.0062(11)
C7 0.0299(12) 0.0305(13) 0.0385(14) 0.0000(10) 0.0050(10) 0.0012(10)
C8 0.0497(17) 0.0521(18) 0.0517(18) -0.0011(14) 0.0060(14) 0.0215(14)
C9 0.0270(11) 0.0343(13) 0.0323(12) -0.0050(10) 0.0095(9) -0.0027(10)
C10 0.0258(11) 0.0331(13) 0.0296(12) -0.0065(10) 0.0084(9) -0.0066(9)
C11 0.0401(14) 0.0387(15) 0.0469(16) 0.0051(12) 0.0101(12) 0.0035(12)
C12 0.0269(11) 0.0333(13) 0.0329(12) -0.0019(10) 0.0096(10) -0.0015(10)
C13 0.0340(13) 0.0363(14) 0.0370(13) -0.0046(11) 0.0130(11) -0.0021(11)
C14 0.0368(14) 0.0464(16) 0.0394(14) -0.0015(12) 0.0160(11) -0.0004(12)
C15 0.0394(14) 0.0500(16) 0.0467(16) 0.0046(13) 0.0214(12) -0.0050(12)
C16 0.0379(14) 0.0361(14) 0.0484(16) 0.0008(12) 0.0165(12) -0.0064(11)
C17 0.0357(13) 0.0334(13) 0.0362(13) -0.0028(10) 0.0146(11) -0.0037(10)
C18 0.0570(19) 0.062(2) 0.056(2) -0.0035(16) 0.0335(16) -0.0008(16)
F1 0.156(3) 0.0627(17) 0.097(2) -0.0032(15) 0.086(2) 0.0264(19)
F2 0.090(2) 0.149(3) 0.0409(14) -0.0180(17) 0.0114(14) 0.050(2)
F3 0.0652(17) 0.136(3) 0.095(2) -0.044(2) 0.0575(16) -0.0184(18)
F101 0.115(7) 0.117(7) 0.073(6) -0.005(5) 0.054(5) 0.001(6)
F102 0.099(6) 0.107(7) 0.105(6) -0.018(6) 0.044(5) 0.022(6)
F103 0.097(6) 0.099(6) 0.070(6) -0.026(5) 0.048(5) -0.006(5)
C19 0.070(2) 0.0422(17) 0.072(2) -0.0033(16) 0.0349(19) -0.0173(16)
F4 0.092(4) 0.046(3) 0.102(4) 0.013(3) 0.051(3) -0.017(3)
F5 0.106(4) 0.039(2) 0.103(4) -0.020(3) 0.075(3) -0.016(2)
F6 0.086(4) 0.070(3) 0.136(5) -0.010(3) -0.002(3) -0.033(3)
F104 0.123(4) 0.069(3) 0.080(3) -0.027(2) 0.035(3) -0.059(3)
F105 0.087(4) 0.053(3) 0.107(4) -0.013(3) 0.065(3) -0.033(3)
F106 0.102(4) 0.049(3) 0.113(5) -0.018(3) 0.048(4) -0.006(3)
C20 0.0331(12) 0.0301(12) 0.0248(11) 0.0021(9) 0.0063(9) 0.0036(10)
C21 0.0313(12) 0.0305(12) 0.0322(12) 0.0000(10) 0.0088(10) 0.0065(10)
C22 0.0298(12) 0.0336(13) 0.0368(13) 0.0012(10) 0.0080(10) 0.0035(10)
C23 0.0428(14) 0.0351(13) 0.0297(13) -0.0026(10) 0.0074(11) 0.0027(11)
C24 0.0492(16) 0.0450(16) 0.0462(16) -0.0141(13) 0.0240(13) 0.0010(13)
C25 0.0394(14) 0.0434(15) 0.0433(15) -0.0058(12) 0.0207(12) -0.0001(12)
C26 0.0579(18) 0.0449(17) 0.0518(18) -0.0161(14) 0.0155(15) -0.0067(14)
S11 0.0323(3) 0.0298(3) 0.0359(3) -0.0046(2) 0.0003(2) 0.0068(2)
S12 0.0394(3) 0.0389(4) 0.0252(3) 0.0013(2) 0.0082(2) 0.0006(3)
O11 0.0558(12) 0.0478(11) 0.0355(10) -0.0124(8) 0.0155(9) -0.0051(9)
O12 0.0425(11) 0.0546(12) 0.0351(10) 0.0127(9) 0.0047(8) 0.0054(9)
N11 0.0311(10) 0.0261(10) 0.0308(11) -0.0023(8) 0.0082(8) 0.0003(8)
N12 0.0403(11) 0.0256(10) 0.0286(10) 0.0006(8) 0.0119(8) 0.0010(8)
C101 0.0290(11) 0.0306(12) 0.0218(11) -0.0011(9) 0.0067(9) -0.0017(10)
C102 0.0284(11) 0.0298(12) 0.0216(11) -0.0011(9) 0.0052(9) -0.0023(9)
C103 0.0380(13) 0.0316(13) 0.0267(12) 0.0021(10) 0.0040(10) -0.0046(10)
C104 0.0436(14) 0.0344(13) 0.0293(12) 0.0058(10) 0.0040(11) 0.0031(11)
C105 0.0322(13) 0.0488(16) 0.0271(12) 0.0070(11) -0.0005(10) 0.0019(11)
C106 0.0306(12) 0.0411(14) 0.0276(12) 0.0009(10) 0.0026(10) -0.0068(11)
C107 0.0257(11) 0.0282(12) 0.0278(12) -0.0025(9) 0.0040(9) -0.0042(9)
C108 0.0556(17) 0.0355(14) 0.0345(14) -0.0064(11) 0.0099(12) 0.0012(12)
C109 0.0245(11) 0.0283(12) 0.0300(12) 0.0009(9) 0.0038(9) -0.0017(9)
C110 0.0228(11) 0.0271(11) 0.0276(11) 0.0009(9) 0.0048(9) -0.0014(9)
C111 0.0450(16) 0.0578(18) 0.0387(15) -0.0142(13) 0.0067(12) 0.0101(14)
C112 0.0248(11) 0.0257(11) 0.0269(11) -0.0029(9) 0.0036(9) 0.0015(9)
C113 0.0276(11) 0.0282(12) 0.0320(12) -0.0014(10) 0.0037(9) -0.0022(9)
C114 0.0335(13) 0.0263(12) 0.0366(13) 0.0008(10) 0.0020(10) 0.0022(10)
C115 0.0285(12) 0.0346(13) 0.0359(13) -0.0008(10) -0.0015(10) 0.0061(10)
C116 0.0270(12) 0.0298(13) 0.0388(14) -0.0022(10) 0.0006(10) 0.0000(10)
C117 0.0270(11) 0.0262(12) 0.0331(12) 0.0009(9) 0.0042(9) 0.0004(9)
C118 0.0497(18) 0.0386(16) 0.060(2) 0.0136(14) -0.0059(15) 0.0006(14)
F11 0.122(4) 0.0282(19) 0.090(3) 0.002(2) -0.044(3) -0.014(3)
F12 0.159(5) 0.077(3) 0.126(4) 0.045(3) 0.070(4) 0.006(3)
F13 0.055(2) 0.050(3) 0.143(5) 0.039(3) -0.020(3) 0.012(2)
F111 0.104(5) 0.055(3) 0.058(3) 0.032(3) -0.027(3) -0.014(3)
F112 0.164(6) 0.039(3) 0.122(4) 0.007(3) 0.050(4) 0.025(4)
F113 0.060(3) 0.058(3) 0.138(5) 0.058(4) -0.001(3) -0.016(2)
C119 0.0315(14) 0.0398(16) 0.064(2) 0.0073(14) -0.0095(13) -0.0017(12)
F14 0.1039(19) 0.119(2) 0.0694(15) -0.0230(14) -0.0122(13) -0.0649(17)
F15 0.0332(10) 0.0680(14) 0.145(2) 0.0057(13) 0.0136(12) -0.0083(9)
F16 0.0452(10) 0.0458(11) 0.1291(19) 0.0263(11) -0.0226(11) -0.0160(9)
C120 0.0424(14) 0.0373(13) 0.0235(11) 0.0028(10) 0.0127(10) 0.0000(11)
C121 0.0484(15) 0.0344(13) 0.0307(13) 0.0035(10) 0.0167(11) 0.0036(11)
C122 0.0426(15) 0.0501(16) 0.0301(13) 0.0055(12) 0.0149(11) 0.0055(12)
C123 0.0499(16) 0.0482(16) 0.0245(12) 0.0032(11) 0.0120(11) -0.0076(13)
C124 0.0601(18) 0.0344(14) 0.0389(15) 0.0006(11) 0.0155(13) -0.0012(13)
C125 0.0475(15) 0.0400(15) 0.0390(14) 0.0027(11) 0.0168(12) 0.0059(12)
C126 0.0557(18) 0.061(2) 0.0428(16) 0.0073(14) 0.0072(14) -0.0127(15)

loop_
_atom_type_symbol
_atom_type_description
_atom_type_scat_dispersion_real
_atom_type_scat_dispersion_imag
_atom_type_scat_source
C C 0.0033 0.0016 'International Tables Vol C Tables 4.2.6.8 and 6.1.1.4'
H H 0.0000 0.0000 'International Tables Vol C Tables 4.2.6.8 and 6.1.1.4'
N N 0.0061 0.0033 'International Tables Vol C Tables 4.2.6.8 and 6.1.1.4'
O O 0.0106 0.0060 'International Tables Vol C Tables 4.2.6.8 and 6.1.1.4'
F F 0.0171 0.0103 'International Tables Vol C Tables 4.2.6.8 and 6.1.1.4'
S S 0.1246 0.1234 'International Tables Vol C Tables 4.2.6.8 and 6.1.1.4'

loop_
_geom_angle_atom_site_label_1
_geom_angle_atom_site_label_2
_geom_angle_atom_site_label_3
_geom_angle
C10 S1 C11 101.04(13)
O2 S2 O1 120.18(12)
O2 S2 N2 108.79(12)
O1 S2 N2 102.31(11)
O2 S2 C20 108.32(12)
O1 S2 C20 108.47(11)
N2 S2 C20 108.18(11)
C7 N1 N2 116.8(2)
N1 N2 S2 118.05(17)
N1 N2 H2 121.0
S2 N2 H2 121.0
C6 C1 C2 119.6(2)
C6 C1 C7 119.7(2)
C2 C1 C7 120.7(2)
C3 C2 C1 118.6(2)
C3 C2 C9 121.3(2)
C1 C2 C9 119.9(2)
C4 C3 C2 121.1(3)
C4 C3 H3 119.5
C2 C3 H3 119.5
C5 C4 C3 120.1(3)
C5 C4 H4 120.0
C3 C4 H4 120.0
C4 C5 C6 120.0(3)
C4 C5 H5 120.0
C6 C5 H5 120.0
C5 C6 C1 120.6(3)
C5 C6 H6 119.7
C1 C6 H6 119.7
N1 C7 C1 125.5(2)
N1 C7 C8 116.8(2)
C1 C7 C8 117.7(2)
C7 C8 H8A 109.5
C7 C8 H8B 109.5
H8A C8 H8B 109.5
C7 C8 H8C 109.5
H8A C8 H8C 109.5
H8B C8 H8C 109.5
C10 C9 C2 128.1(2)
C10 C9 H9 116.0
C2 C9 H9 116.0
C9 C10 C12 120.2(2)
C9 C10 S1 123.28(19)
C12 C10 S1 116.43(18)
S1 C11 H11A 109.5
S1 C11 H11B 109.5
H11A C11 H11B 109.5
S1 C11 H11C 109.5
H11A C11 H11C 109.5
H11B C11 H11C 109.5
C17 C12 C13 119.4(2)
C17 C12 C10 120.2(2)
C13 C12 C10 120.4(2)
C14 C13 C12 119.6(2)
C14 C13 H13 120.2
C12 C13 H13 120.2
C13 C14 C15 121.0(3)
C13 C14 C18 120.0(3)
C15 C14 C18 118.9(2)
C16 C15 C14 119.0(3)
C16 C15 H15 120.5
C14 C15 H15 120.5
C17 C16 C15 120.6(3)
C17 C16 C19 118.8(2)
C15 C16 C19 120.6(2)
C16 C17 C12 120.3(2)
C16 C17 H17 119.8
C12 C17 H17 119.8
F102 C18 F2 131.4(6)
F102 C18 F103 107.6(6)
F2 C18 F103 55.9(7)
F102 C18 F3 48.1(8)
F2 C18 F3 107.0(3)
F103 C18 F3 134.2(5)
F102 C18 F1 59.2(8)
F2 C18 F1 106.1(3)
F103 C18 F1 54.0(7)
F3 C18 F1 104.8(3)
F102 C18 F101 104.8(6)
F2 C18 F101 51.5(7)
F103 C18 F101 104.6(6)
F3 C18 F101 60.7(7)
F1 C18 F101 136.6(5)
F102 C18 C14 115.2(6)
F2 C18 C14 113.1(3)
F103 C18 C14 113.0(5)
F3 C18 C14 112.7(3)
F1 C18 C14 112.5(3)
F101 C18 C14 110.7(5)
F5 C19 F105 120.5(5)
F5 C19 F6 108.6(5)
F105 C19 F6 78.2(5)
F5 C19 F104 79.3(5)
F105 C19 F104 106.0(4)
F6 C19 F104 33.0(4)
F5 C19 F106 25.9(4)
F105 C19 F106 107.5(4)
F6 C19 F106 131.0(5)
F104 C19 F106 104.7(4)
F5 C19 F4 106.4(4)
F105 C19 F4 27.8(4)
F6 C19 F4 105.7(4)
F104 C19 F4 130.0(4)
F106 C19 F4 85.9(5)
F5 C19 C16 115.4(4)
F105 C19 C16 116.2(4)
F6 C19 C16 110.7(4)
F104 C19 C16 112.1(3)
F106 C19 C16 109.5(4)
F4 C19 C16 109.5(4)
C21 C20 C25 120.5(2)
C21 C20 S2 119.08(18)
C25 C20 S2 120.4(2)
C20 C21 C22 119.2(2)
C20 C21 H21 120.4
C22 C21 H21 120.4
C21 C22 C23 121.4(2)
C21 C22 H22 119.3
C23 C22 H22 119.3
C24 C23 C22 118.0(2)
C24 C23 C26 121.7(2)
C22 C23 C26 120.3(3)
C25 C24 C23 121.5(2)
C25 C24 H24 119.2
C23 C24 H24 119.2
C24 C25 C20 119.3(2)
C24 C25 H25 120.3
C20 C25 H25 120.3
C23 C26 H26A 109.5
C23 C26 H26B 109.5
H26A C26 H26B 109.5
C23 C26 H26C 109.5
H26A C26 H26C 109.5
H26B C26 H26C 109.5
C110 S11 C111 100.68(13)
O12 S12 O11 120.85(12)
O12 S12 N12 107.00(11)
O11 S12 N12 103.61(11)
O12 S12 C120 108.01(12)
O11 S12 C120 108.83(12)
N12 S12 C120 107.87(11)
C107 N11 N12 116.6(2)
N11 N12 S12 114.35(15)
N11 N12 H12 122.8
S12 N12 H12 122.8
C106 C101 C102 119.9(2)
C106 C101 C107 118.9(2)
C102 C101 C107 121.2(2)
C101 C102 C103 118.3(2)
C101 C102 C109 119.6(2)
C103 C102 C109 122.1(2)
C104 C103 C102 120.9(2)
C104 C103 H103 119.5
C102 C103 H103 119.5
C105 C104 C103 120.3(2)
C105 C104 H104 119.8
C103 C104 H104 119.8
C106 C105 C104 119.6(2)
C106 C105 H105 120.2
C104 C105 H105 120.2
C105 C106 C101 120.8(2)
C105 C106 H106 119.6
C101 C106 H106 119.6
N11 C107 C108 116.6(2)
N11 C107 C101 125.4(2)
C108 C107 C101 118.0(2)
C107 C108 H10A 109.5
C107 C108 H10B 109.5
H10A C108 H10B 109.5
C107 C108 H10C 109.5
H10A C108 H10C 109.5
H10B C108 H10C 109.5
C110 C109 C102 128.2(2)
C110 C109 H109 115.9
C102 C109 H109 115.9
C109 C110 C112 120.9(2)
C109 C110 S11 122.98(18)
C112 C110 S11 116.14(16)
S11 C111 H11D 109.5
S11 C111 H11E 109.5
H11D C111 H11E 109.5
S11 C111 H11F 109.5
H11D C111 H11F 109.5
H11E C111 H11F 109.5
C113 C112 C117 119.2(2)
C113 C112 C110 121.0(2)
C117 C112 C110 119.8(2)
C112 C113 C114 119.8(2)
C112 C113 H113 120.1
C114 C113 H113 120.1
C115 C114 C113 121.4(2)
C115 C114 C118 119.3(2)
C113 C114 C118 119.2(2)
C114 C115 C116 118.7(2)
C114 C115 H115 120.7
C116 C115 H115 120.7
C115 C116 C117 120.5(2)
C115 C116 C119 119.4(2)
C117 C116 C119 120.1(2)
C116 C117 C112 120.4(2)
C116 C117 H117 119.8
C112 C117 H117 119.8
F113 C118 F11 58.3(4)
F113 C118 F111 109.3(5)
F11 C118 F111 127.4(4)
F113 C118 F13 128.4(4)
F11 C118 F13 109.8(4)
F111 C118 F13 33.2(4)
F113 C118 F12 46.6(4)
F11 C118 F12 103.2(4)
F111 C118 F12 72.5(5)
F13 C118 F12 104.0(4)
F113 C118 F112 104.1(5)
F11 C118 F112 47.3(4)
F111 C118 F112 103.6(4)
F13 C118 F112 72.5(5)
F12 C118 F112 140.8(4)
F113 C118 C114 115.6(3)
F11 C118 C114 115.7(3)
F111 C118 C114 115.0(4)
F13 C118 C114 114.1(3)
F12 C118 C114 108.8(3)
F112 C118 C114 107.9(3)
F14 C119 F16 106.3(3)
F14 C119 F15 104.6(3)
F16 C119 F15 106.8(3)
F14 C119 C116 112.2(3)
F16 C119 C116 113.8(2)
F15 C119 C116 112.5(3)
C121 C120 C125 120.5(3)
C121 C120 S12 119.7(2)
C125 C120 S12 119.8(2)
C120 C121 C122 119.6(2)
C120 C121 H121 120.2
C122 C121 H121 120.2
C121 C122 C123 121.0(3)
C121 C122 H122 119.5
C123 C122 H122 119.5
C124 C123 C122 118.2(3)
C124 C123 C126 120.5(3)
C122 C123 C126 121.3(3)
C125 C124 C123 121.5(3)
C125 C124 H124 119.2
C123 C124 H124 119.2
C124 C125 C120 119.2(3)
C124 C125 H125 120.4
C120 C125 H125 120.4
C123 C126 H12A 109.5
C123 C126 H12B 109.5
H12A C126 H12B 109.5
C123 C126 H12C 109.5
H12A C126 H12C 109.5
H12B C126 H12C 109.5

loop_
_geom_bond_atom_site_label_1
_geom_bond_atom_site_label_2
_geom_bond_distance
S1 C10 1.767(2)
S1 C11 1.808(3)
S2 O2 1.424(2)
S2 O1 1.4374(18)
S2 N2 1.627(2)
S2 C20 1.760(2)
N1 C7 1.282(3)
N1 N2 1.387(3)
N2 H2 0.8800
C1 C6 1.391(4)
C1 C2 1.412(4)
C1 C7 1.492(4)
C2 C3 1.390(4)
C2 C9 1.474(3)
C3 C4 1.389(4)
C3 H3 0.9500
C4 C5 1.375(4)
C4 H4 0.9500
C5 C6 1.387(4)
C5 H5 0.9500
C6 H6 0.9500
C7 C8 1.500(4)
C8 H8A 0.9800
C8 H8B 0.9800
C8 H8C 0.9800
C9 C10 1.340(4)
C9 H9 0.9500
C10 C12 1.491(3)
C11 H11A 0.9800
C11 H11B 0.9800
C11 H11C 0.9800
C12 C17 1.391(4)
C12 C13 1.401(4)
C13 C14 1.385(4)
C13 H13 0.9500
C14 C15 1.390(4)
C14 C18 1.496(4)
C15 C16 1.389(4)
C15 H15 0.9500
C16 C17 1.386(4)
C16 C19 1.495(4)
C17 H17 0.9500
C18 F102 1.287(7)
C18 F2 1.305(4)
C18 F103 1.312(7)
C18 F3 1.312(4)
C18 F1 1.332(4)
C18 F101 1.342(7)
C19 F5 1.295(5)
C19 F105 1.300(5)
C19 F6 1.324(5)
C19 F104 1.341(5)
C19 F106 1.351(5)
C19 F4 1.359(5)
C20 C21 1.378(3)
C20 C25 1.392(4)
C21 C22 1.386(4)
C21 H21 0.9500
C22 C23 1.391(4)
C22 H22 0.9500
C23 C24 1.388(4)
C23 C26 1.507(4)
C24 C25 1.375(4)
C24 H24 0.9500
C25 H25 0.9500
C26 H26A 0.9800
C26 H26B 0.9800
C26 H26C 0.9800
S11 C110 1.766(2)
S11 C111 1.812(3)
S12 O12 1.427(2)
S12 O11 1.431(2)
S12 N12 1.645(2)
S12 C120 1.761(3)
N11 C107 1.281(3)
N11 N12 1.397(3)
N12 H12 0.8800
C101 C106 1.395(3)
C101 C102 1.401(3)
C101 C107 1.497(3)
C102 C103 1.402(3)
C102 C109 1.478(3)
C103 C104 1.383(4)
C103 H103 0.9500
C104 C105 1.382(4)
C104 H104 0.9500
C105 C106 1.378(4)
C105 H105 0.9500
C106 H106 0.9500
C107 C108 1.492(3)
C108 H10A 0.9800
C108 H10B 0.9800
C108 H10C 0.9800
C109 C110 1.337(3)
C109 H109 0.9500
C110 C112 1.489(3)
C111 H11D 0.9800
C111 H11E 0.9800
C111 H11F 0.9800
C112 C113 1.390(3)
C112 C117 1.393(3)
C113 C114 1.391(3)
C113 H113 0.9500
C114 C115 1.383(4)
C114 C118 1.492(4)
C115 C116 1.390(4)
C115 H115 0.9500
C116 C117 1.393(3)
C116 C119 1.485(4)
C117 H117 0.9500
C118 F113 1.268(5)
C118 F11 1.273(4)
C118 F111 1.287(5)
C118 F13 1.289(5)
C118 F12 1.380(5)
C118 F112 1.383(5)
C119 F14 1.315(4)
C119 F16 1.316(3)
C119 F15 1.334(4)
C120 C121 1.382(4)
C120 C125 1.390(4)
C121 C122 1.391(4)
C121 H121 0.9500
C122 C123 1.394(4)
C122 H122 0.9500
C123 C124 1.390(4)
C123 C126 1.504(4)
C124 C125 1.388(4)
C124 H124 0.9500
C125 H125 0.9500
C126 H12A 0.9800
C126 H12B 0.9800
C126 H12C 0.9800

loop_
_platon_squeeze_void_nr
_platon_squeeze_void_average_x
_platon_squeeze_void_average_y
_platon_squeeze_void_average_z
_platon_squeeze_void_volume
_platon_squeeze_void_count_electrons
_platon_squeeze_void_content
1 -0.178 0.184 0.142 201 -5 ' '
2 -0.178 0.316 0.642 201 -5 ' '
3 0.178 0.684 0.358 201 -5 ' '
4 0.178 0.816 0.858 201 -5 ' '
